data_2103396
loop_
_publ_author_name
'Marsh, Richard E.'

_publ_section_title
;
 The space groups of point group <i>C</i>~3~: some corrections, some
 comments
;
_journal_issue 5
_journal_name_full 'Acta Crystallographica Section B'
_journal_page_first 893
_journal_page_last 899
_journal_paper_doi 10.1107/S0108768102011758
_journal_volume 58
_journal_year 2002
_chemical_formula_moiety 'C H B11 Br11, Cs'
_chemical_formula_sum 'C H B11 Br11 Cs'
_space_group_crystal_system trigonal
_space_group_IT_number 148
_space_group_name_Hall '-R 3'
_space_group_name_H-M_alt 'R -3 :H'
_cell_angle_alpha 90.0
_cell_angle_beta 90.0
_cell_angle_gamma 120.0
_cell_formula_units_Z 3
_cell_length_a 9.8243
_cell_length_b 9.8243
_cell_length_c 22.098
_cell_volume 1847.085
_cod_data_source_file bk0117.cif
_cod_data_source_block JOMGEX
_cod_depositor_comments
;
 Updating space group information.

 Antanas Vaitkus,
 2018-06-14

 Adding the _cell_formula_units_Z and _chemical_formula_moiety data items
 after consulting the original publication.

 Antanas Vaitkus,
 2017-08-03
;
_cod_original_sg_symbol_H-M 'R -3'
_cod_database_code 2103396

loop_
_space_group_symop_id
_space_group_symop_operation_xyz
1 x,y,z
2 -y,x-y,z
3 -x+y,-x,z
4 -x,-y,-z
5 y,-x+y,-z
6 x-y,x,-z
7 x+2/3,y+1/3,z+1/3
8 -y+2/3,x-y+1/3,z+1/3
9 -x+y+2/3,-x+1/3,z+1/3
10 -x+2/3,-y+1/3,-z+1/3
11 y+2/3,-x+y+1/3,-z+1/3
12 x-y+2/3,x+1/3,-z+1/3
13 x+1/3,y+2/3,z+2/3
14 -y+1/3,x-y+2/3,z+2/3
15 -x+y+1/3,-x+2/3,z+2/3
16 -x+1/3,-y+2/3,-z+2/3
17 y+1/3,-x+y+2/3,-z+2/3
18 x-y+1/3,x+2/3,-z+2/3

loop_
_atom_site_label
_atom_site_fract_x
_atom_site_fract_y
_atom_site_fract_z
Br1 0.40297 0.29630 0.03218
Br2 0.18353 -0.06105 0.13076
B1 0.1897 0.1383 0.01450
B2 0.0864 -0.0305 0.06052
Cs 0.0 0.0 0.43148
